data_1546078
loop_
_publ_author_name
'Shin, Jinhwan'
'Lee, Jiyoun'
'Ko, Donguk'
'De, Nirupam'
'Yoo, Eun Jeong'

_publ_section_title
;
 Synthesis of Fused Polycyclic 1,4-Benzodiazepines via Metal-Free Cascade
 [5 + 2]/[2 + 2] Cycloadditions.
;
_journal_name_full 'Organic letters'
_journal_paper_doi 10.1021/acs.orglett.7b01137
_journal_year 2017
_chemical_formula_moiety 'C38 H30 N2 O2 S'
_chemical_formula_sum 'C38 H30 N2 O2 S'
_chemical_formula_weight 578.70
_chemical_name_systematic
; 
 ? 
;
_space_group_IT_number 14
_symmetry_cell_setting monoclinic
_symmetry_space_group_name_Hall '-P 2ybc'
_symmetry_space_group_name_H-M 'P 1 21/c 1'
_atom_sites_solution_hydrogens geom
_atom_sites_solution_primary direct
_atom_sites_solution_secondary difmap
_audit_creation_method SHELXTL
_cell_angle_alpha 90.00
_cell_angle_beta 90.6790(10)
_cell_angle_gamma 90.00
_cell_formula_units_Z 4
_cell_length_a 11.0551(5)
_cell_length_b 16.7135(7)
_cell_length_c 16.0419(7)
_cell_measurement_reflns_used 6687
_cell_measurement_temperature 200(2)
_cell_measurement_theta_max 25.42
_cell_measurement_theta_min 2.21
_cell_volume 2963.8(2)
_computing_cell_refinement 'Bruker SMART'
_computing_data_collection 'Bruker SMART'
_computing_data_reduction 'Bruker SAINT'
_computing_molecular_graphics 'Bruker SHELXTL'
_computing_publication_material 'Bruker SHELXTL'
_computing_structure_refinement 'Bruker SHELXTL'
_computing_structure_solution 'Bruker SHELXTL'
_diffrn_ambient_temperature 200(2)
_diffrn_measured_fraction_theta_full 0.997
_diffrn_measured_fraction_theta_max 0.997
_diffrn_measurement_device_type 'CCD area detector'
_diffrn_measurement_method 'phi and omega scans'
_diffrn_radiation_monochromator graphite
_diffrn_radiation_source 'fine-focus sealed tube'
_diffrn_radiation_type MoK\a
_diffrn_radiation_wavelength 0.71073
_diffrn_reflns_av_R_equivalents 0.0468
_diffrn_reflns_av_sigmaI/netI 0.0644
_diffrn_reflns_limit_h_max 13
_diffrn_reflns_limit_h_min -13
_diffrn_reflns_limit_k_max 14
_diffrn_reflns_limit_k_min -20
_diffrn_reflns_limit_l_max 17
_diffrn_reflns_limit_l_min -19
_diffrn_reflns_number 18068
_diffrn_reflns_theta_full 26.01
_diffrn_reflns_theta_max 26.01
_diffrn_reflns_theta_min 1.76
_exptl_absorpt_coefficient_mu 0.147
_exptl_absorpt_correction_T_max 0.9883
_exptl_absorpt_correction_T_min 0.9697
_exptl_absorpt_correction_type multi-scan
_exptl_absorpt_process_details 'Bruker SADABS'
_exptl_crystal_colour Colorless
_exptl_crystal_density_diffrn 1.297
_exptl_crystal_density_method 'not measured'
_exptl_crystal_description Block
_exptl_crystal_F_000 1216
_exptl_crystal_size_max 0.21
_exptl_crystal_size_mid 0.12
_exptl_crystal_size_min 0.08
_refine_diff_density_max 0.735
_refine_diff_density_min -0.733
_refine_diff_density_rms 0.083
_refine_ls_extinction_method none
_refine_ls_goodness_of_fit_ref 1.125
_refine_ls_hydrogen_treatment constr
_refine_ls_matrix_type full
_refine_ls_number_parameters 389
_refine_ls_number_reflns 5821
_refine_ls_number_restraints 0
_refine_ls_restrained_S_all 1.125
_refine_ls_R_factor_all 0.1301
_refine_ls_R_factor_gt 0.0922
_refine_ls_shift/su_max 0.004
_refine_ls_shift/su_mean 0.000
_refine_ls_structure_factor_coef Fsqd
_refine_ls_weighting_details 'calc w=1/[\s^2^(Fo^2^)+(0.2000P)^2^+0.0000P] where P=(Fo^2^+2Fc^2^)/3'
_refine_ls_weighting_scheme calc
_refine_ls_wR_factor_gt 0.2514
_refine_ls_wR_factor_ref 0.3164
_reflns_number_gt 3548
_reflns_number_total 5821
_reflns_threshold_expression >2sigma(I)
_cod_data_source_file ol7b01137_si_002.cif
_cod_data_source_block SJH150-a
_cod_depositor_comments
;
The following automatic conversions were performed:

'_symmetry_cell_setting' value 'Monoclinic' changed to 'monoclinic'
according to
/home/data/users/saulius/crontab/automatic-downloads/rss-feeds/ACS/lib/dictionaries/cif_core.dic
dictionary named 'cif_core.dic' version 2.4.2 from 2011-04-26.

'_exptl_absorpt_correction_type' value 'Multi-scan' changed to
'multi-scan' according to
/home/data/users/saulius/crontab/automatic-downloads/rss-feeds/ACS/lib/dictionaries/cif_core.dic
dictionary named 'cif_core.dic' version 2.4.2 from 2011-04-26.

Automatic conversion script
Id: cif_fix_values 4973 2017-02-22 13:04:09Z antanas 
;
_cod_original_sg_symbol_H-M P2(1)/c
_cod_database_code 1546078

loop_
_symmetry_equiv_pos_as_xyz
'x, y, z'
'-x, y+1/2, -z+1/2'
'-x, -y, -z'
'x, -y-1/2, z-1/2'

loop_
_atom_site_label
_atom_site_type_symbol
_atom_site_fract_x
_atom_site_fract_y
_atom_site_fract_z
_atom_site_U_iso_or_equiv
_atom_site_adp_type
_atom_site_occupancy
_atom_site_symmetry_multiplicity
_atom_site_calc_flag
_atom_site_refinement_flags
N1 N 0.3304(2) 0.03731(15) 0.24101(16) 0.0476(7) Uani 1 1 d .
C1 C 0.2509(3) -0.02697(19) 0.22369(19) 0.0478(7) Uani 1 1 d .
C2 C 0.2668(3) -0.07178(19) 0.1561(2) 0.0529(8) Uani 1 1 d .
H2 H 0.2206 -0.1194 0.1498 0.063 Uiso 1 1 calc R
C3 C 0.3543(3) -0.0501(2) 0.0901(2) 0.0555(8) Uani 1 1 d .
H3 H 0.3854 -0.0973 0.0586 0.067 Uiso 1 1 calc R
C4 C 0.3107(3) 0.0172(2) 0.0343(2) 0.0563(8) Uani 1 1 d .
C5 C 0.2198(4) 0.0397(2) -0.0215(2) 0.0702(11) Uani 1 1 d .
H5 H 0.1577 0.0038 -0.0387 0.084 Uiso 1 1 calc R
C6 C 0.2255(4) 0.1181(3) -0.0508(3) 0.0789(12) Uani 1 1 d .
H6 H 0.1664 0.1362 -0.0899 0.095 Uiso 1 1 calc R
C7 C 0.3156(4) 0.1704(3) -0.0241(2) 0.0780(11) Uani 1 1 d .
H7 H 0.3165 0.2232 -0.0458 0.094 Uiso 1 1 calc R
C8 C 0.4046(4) 0.1482(2) 0.0335(2) 0.0664(10) Uani 1 1 d .
H8 H 0.4657 0.1842 0.0521 0.080 Uiso 1 1 calc R
C9 C 0.3983(3) 0.0701(2) 0.0617(2) 0.0557(8) Uani 1 1 d .
C10 C 0.4574(3) 0.0091(2) 0.1202(2) 0.0540(8) Uani 1 1 d .
H10 H 0.5393 -0.0077 0.1011 0.065 Uiso 1 1 calc R
C11 C 0.4563(3) 0.0300(2) 0.21185(19) 0.0490(8) Uani 1 1 d .
H11 H 0.4956 0.0836 0.2185 0.059 Uiso 1 1 calc R
C12 C 0.5225(3) -0.0279(2) 0.2689(2) 0.0518(8) Uani 1 1 d .
C13 C 0.5617(3) -0.1031(2) 0.2434(2) 0.0593(9) Uani 1 1 d .
H13 H 0.5516 -0.1184 0.1867 0.071 Uiso 1 1 calc R
C14 C 0.6152(3) -0.1560(2) 0.2992(3) 0.0687(10) Uani 1 1 d .
H14 H 0.6428 -0.2067 0.2807 0.082 Uiso 1 1 calc R
C15 C 0.6282(3) -0.1344(2) 0.3821(3) 0.0706(11) Uani 1 1 d .
H15 H 0.6635 -0.1708 0.4208 0.085 Uiso 1 1 calc R
C16 C 0.5903(3) -0.0611(2) 0.4085(2) 0.0656(10) Uani 1 1 d .
H16 H 0.5987 -0.0467 0.4655 0.079 Uiso 1 1 calc R
C17 C 0.5392(3) -0.0069(2) 0.3516(2) 0.0549(8) Uani 1 1 d .
N2 N 0.5081(2) 0.07273(17) 0.38109(17) 0.0560(7) Uani 1 1 d .
C18 C 0.3949(3) 0.1097(2) 0.3643(2) 0.0557(8) Uani 1 1 d .
H18 H 0.3761 0.1541 0.3987 0.067 Uiso 1 1 calc R
C19 C 0.3109(3) 0.09093(19) 0.3067(2) 0.0493(8) Uani 1 1 d .
C20 C 0.1508(3) -0.04333(18) 0.2826(2) 0.0494(8) Uani 1 1 d .
C21 C 0.1705(3) -0.05397(19) 0.3676(2) 0.0547(8) Uani 1 1 d .
H21 H 0.2504 -0.0512 0.3900 0.066 Uiso 1 1 calc R
C22 C 0.0741(3) -0.0686(2) 0.4200(2) 0.0620(9) Uani 1 1 d .
H22 H 0.0873 -0.0732 0.4785 0.074 Uiso 1 1 calc R
C23 C -0.0410(3) -0.0765(2) 0.3870(2) 0.0631(9) Uani 1 1 d .
H23 H -0.1068 -0.0874 0.4228 0.076 Uiso 1 1 calc R
C24 C -0.0611(3) -0.0687(2) 0.3026(2) 0.0609(9) Uani 1 1 d .
H24 H -0.1404 -0.0753 0.2802 0.073 Uiso 1 1 calc R
C25 C 0.0341(3) -0.0513(2) 0.2506(2) 0.0555(8) Uani 1 1 d .
H25 H 0.0196 -0.0447 0.1925 0.067 Uiso 1 1 calc R
C26 C 0.1963(3) 0.13732(19) 0.3047(2) 0.0523(8) Uani 1 1 d .
C27 C 0.1327(3) 0.1536(2) 0.3764(3) 0.0662(10) Uani 1 1 d .
H27 H 0.1578 0.1305 0.4278 0.079 Uiso 1 1 calc R
C28 C 0.0325(4) 0.2034(3) 0.3739(3) 0.0798(12) Uani 1 1 d .
H28 H -0.0109 0.2139 0.4234 0.096 Uiso 1 1 calc R
C29 C -0.0036(4) 0.2373(3) 0.3008(4) 0.0854(14) Uani 1 1 d .
H29 H -0.0707 0.2728 0.2999 0.102 Uiso 1 1 calc R
C30 C 0.0562(3) 0.2205(2) 0.2279(3) 0.0754(11) Uani 1 1 d .
H30 H 0.0295 0.2435 0.1767 0.090 Uiso 1 1 calc R
C31 C 0.1552(3) 0.1701(2) 0.2301(2) 0.0623(9) Uani 1 1 d .
H31 H 0.1957 0.1577 0.1798 0.075 Uiso 1 1 calc R
S1 S 0.62333(8) 0.13476(6) 0.40052(6) 0.0656(4) Uani 1 1 d .
O1 O 0.5716(2) 0.20481(16) 0.43640(18) 0.0803(9) Uani 1 1 d .
O2 O 0.7136(2) 0.09011(19) 0.44487(17) 0.0781(8) Uani 1 1 d .
C32 C 0.6807(3) 0.1586(2) 0.3025(2) 0.0597(9) Uani 1 1 d .
C33 C 0.6385(3) 0.2258(2) 0.2590(3) 0.0712(10) Uani 1 1 d .
H33 H 0.5821 0.2610 0.2839 0.085 Uiso 1 1 calc R
C34 C 0.6790(4) 0.2401(3) 0.1806(3) 0.0755(11) Uani 1 1 d .
H34 H 0.6515 0.2865 0.1517 0.091 Uiso 1 1 calc R
C35 C 0.7594(3) 0.1888(2) 0.1416(3) 0.0686(10) Uani 1 1 d .
C36 C 0.8002(3) 0.1232(2) 0.1853(2) 0.0653(10) Uani 1 1 d .
H36 H 0.8560 0.0879 0.1598 0.078 Uiso 1 1 calc R
C37 C 0.7623(3) 0.1071(2) 0.2652(2) 0.0614(9) Uani 1 1 d .
H37 H 0.7917 0.0614 0.2943 0.074 Uiso 1 1 calc R
C38 C 0.8049(4) 0.2069(3) 0.0554(3) 0.0877(13) Uani 1 1 d .
H38A H 0.7380 0.2025 0.0150 0.131 Uiso 1 1 calc R
H38B H 0.8685 0.1686 0.0410 0.131 Uiso 1 1 calc R
H38C H 0.8379 0.2613 0.0541 0.131 Uiso 1 1 calc R

loop_
_atom_site_aniso_label
_atom_site_aniso_U_11
_atom_site_aniso_U_22
_atom_site_aniso_U_33
_atom_site_aniso_U_23
_atom_site_aniso_U_13
_atom_site_aniso_U_12
N1 0.0459(15) 0.0501(15) 0.0471(15) -0.0063(11) 0.0067(11) -0.0037(11)
C1 0.0461(17) 0.0507(18) 0.0467(18) 0.0014(13) 0.0026(13) -0.0016(13)
C2 0.0568(19) 0.0477(18) 0.0543(19) -0.0011(14) 0.0036(15) -0.0021(14)
C3 0.061(2) 0.058(2) 0.0480(19) -0.0066(15) 0.0071(15) -0.0040(15)
C4 0.062(2) 0.064(2) 0.0430(18) -0.0040(14) 0.0082(15) -0.0049(16)
C5 0.078(3) 0.078(3) 0.055(2) -0.0051(18) -0.0017(19) -0.007(2)
C6 0.090(3) 0.084(3) 0.062(2) 0.002(2) 0.001(2) 0.010(2)
C7 0.105(3) 0.068(3) 0.061(2) 0.0088(19) 0.006(2) 0.002(2)
C8 0.083(3) 0.064(2) 0.053(2) 0.0008(17) 0.0073(18) -0.0086(18)
C9 0.061(2) 0.063(2) 0.0438(18) -0.0022(14) 0.0098(15) -0.0046(16)
C10 0.0507(18) 0.059(2) 0.053(2) -0.0024(15) 0.0084(14) -0.0010(15)
C11 0.0453(17) 0.0546(19) 0.0473(18) -0.0032(14) 0.0070(13) 0.0011(13)
C12 0.0423(17) 0.0568(19) 0.057(2) 0.0000(15) 0.0064(14) 0.0021(13)
C13 0.0493(19) 0.056(2) 0.073(2) -0.0073(17) 0.0035(16) 0.0011(15)
C14 0.051(2) 0.060(2) 0.095(3) 0.004(2) -0.001(2) 0.0017(16)
C15 0.051(2) 0.073(3) 0.087(3) 0.023(2) -0.003(2) 0.0034(17)
C16 0.054(2) 0.078(3) 0.065(2) 0.0145(19) 0.0036(17) 0.0030(18)
C17 0.0455(18) 0.069(2) 0.0502(19) 0.0029(15) 0.0003(14) 0.0025(15)
N2 0.0522(16) 0.0645(18) 0.0513(16) -0.0048(13) -0.0020(13) 0.0049(13)
C18 0.0526(19) 0.061(2) 0.053(2) -0.0054(15) 0.0020(15) 0.0026(15)
C19 0.0452(17) 0.0539(18) 0.0488(18) -0.0059(14) 0.0053(13) -0.0017(13)
C20 0.0478(18) 0.0504(18) 0.0502(18) -0.0004(13) 0.0043(14) -0.0029(13)
C21 0.0488(18) 0.059(2) 0.057(2) 0.0034(15) 0.0060(15) -0.0002(14)
C22 0.059(2) 0.071(2) 0.056(2) 0.0020(17) 0.0120(16) -0.0031(17)
C23 0.055(2) 0.071(2) 0.064(2) 0.0055(17) 0.0123(17) 0.0042(16)
C24 0.0467(18) 0.066(2) 0.070(2) -0.0001(17) 0.0071(16) -0.0039(16)
C25 0.0516(19) 0.059(2) 0.056(2) -0.0004(15) 0.0016(15) 0.0034(15)
C26 0.0492(18) 0.0476(18) 0.060(2) -0.0062(14) 0.0041(15) 0.0000(13)
C27 0.060(2) 0.070(2) 0.069(2) -0.0120(18) 0.0139(18) -0.0008(17)
C28 0.060(2) 0.075(3) 0.104(3) -0.022(2) 0.015(2) 0.004(2)
C29 0.055(2) 0.063(3) 0.138(4) -0.010(3) 0.004(3) 0.0018(19)
C30 0.056(2) 0.066(2) 0.104(3) 0.011(2) -0.011(2) 0.0017(18)
C31 0.054(2) 0.062(2) 0.071(2) 0.0016(17) -0.0022(17) -0.0035(16)
S1 0.0549(6) 0.0789(7) 0.0628(7) -0.0125(4) -0.0079(4) -0.0003(4)
O1 0.0724(16) 0.087(2) 0.082(2) -0.0360(15) -0.0017(14) 0.0003(14)
O2 0.0587(15) 0.107(2) 0.0679(17) 0.0012(15) -0.0185(12) 0.0014(14)
C32 0.0515(19) 0.055(2) 0.072(2) -0.0025(16) -0.0058(16) -0.0022(15)
C33 0.059(2) 0.060(2) 0.094(3) -0.001(2) -0.009(2) 0.0033(17)
C34 0.074(3) 0.067(3) 0.086(3) 0.019(2) -0.010(2) -0.002(2)
C35 0.065(2) 0.070(2) 0.070(2) 0.0084(19) -0.0110(18) -0.0131(19)
C36 0.066(2) 0.063(2) 0.068(2) -0.0014(18) 0.0007(18) -0.0039(17)
C37 0.057(2) 0.055(2) 0.072(2) 0.0022(17) -0.0020(17) 0.0018(16)
C38 0.094(3) 0.094(3) 0.075(3) 0.016(2) -0.010(2) -0.020(2)

loop_
_atom_type_symbol
_atom_type_description
_atom_type_scat_dispersion_real
_atom_type_scat_dispersion_imag
_atom_type_scat_source
C C 0.0033 0.0016 'International Tables Vol C Tables 4.2.6.8 and 6.1.1.4'
H H 0.0000 0.0000 'International Tables Vol C Tables 4.2.6.8 and 6.1.1.4'
N N 0.0061 0.0033 'International Tables Vol C Tables 4.2.6.8 and 6.1.1.4'
O O 0.0106 0.0060 'International Tables Vol C Tables 4.2.6.8 and 6.1.1.4'
S S 0.1246 0.1234 'International Tables Vol C Tables 4.2.6.8 and 6.1.1.4'

loop_
_geom_angle_atom_site_label_1
_geom_angle_atom_site_label_2
_geom_angle_atom_site_label_3
_geom_angle
C19 N1 C1 122.2(2)
C19 N1 C11 116.4(2)
C1 N1 C11 117.4(2)
C2 C1 N1 120.0(3)
C2 C1 C20 121.3(3)
N1 C1 C20 118.7(3)
C1 C2 C3 122.4(3)
C1 C2 H2 118.8
C3 C2 H2 118.8
C2 C3 C4 113.4(3)
C2 C3 C10 114.0(3)
C4 C3 C10 86.5(3)
C2 C3 H3 113.4
C4 C3 H3 113.4
C10 C3 H3 113.4
C9 C4 C5 122.2(4)
C9 C4 C3 94.0(3)
C5 C4 C3 143.6(3)
C4 C5 C6 115.8(4)
C4 C5 H5 122.1
C6 C5 H5 122.1
C7 C6 C5 121.5(4)
C7 C6 H6 119.2
C5 C6 H6 119.2
C6 C7 C8 122.4(4)
C6 C7 H7 118.8
C8 C7 H7 118.8
C9 C8 C7 115.5(4)
C9 C8 H8 122.2
C7 C8 H8 122.2
C4 C9 C8 122.5(4)
C4 C9 C10 93.6(3)
C8 C9 C10 143.9(3)
C11 C10 C9 115.8(3)
C11 C10 C3 115.3(3)
C9 C10 C3 85.8(3)
C11 C10 H10 112.4
C9 C10 H10 112.4
C3 C10 H10 112.4
N1 C11 C10 110.2(3)
N1 C11 C12 108.1(2)
C10 C11 C12 115.5(3)
N1 C11 H11 107.6
C10 C11 H11 107.6
C12 C11 H11 107.6
C17 C12 C13 118.2(3)
C17 C12 C11 118.4(3)
C13 C12 C11 123.3(3)
C14 C13 C12 121.2(4)
C14 C13 H13 119.4
C12 C13 H13 119.4
C15 C14 C13 119.6(4)
C15 C14 H14 120.2
C13 C14 H14 120.2
C16 C15 C14 120.2(4)
C16 C15 H15 119.9
C14 C15 H15 119.9
C15 C16 C17 120.2(4)
C15 C16 H16 119.9
C17 C16 H16 119.9
C12 C17 C16 120.6(3)
C12 C17 N2 120.9(3)
C16 C17 N2 118.4(3)
C18 N2 C17 123.2(3)
C18 N2 S1 115.7(2)
C17 N2 S1 116.5(2)
C19 C18 N2 129.2(3)
C19 C18 H18 115.4
N2 C18 H18 115.4
C18 C19 N1 123.8(3)
C18 C19 C26 118.5(3)
N1 C19 C26 117.2(3)
C25 C20 C21 119.0(3)
C25 C20 C1 118.5(3)
C21 C20 C1 122.5(3)
C22 C21 C20 120.3(3)
C22 C21 H21 119.8
C20 C21 H21 119.8
C23 C22 C21 119.7(4)
C23 C22 H22 120.1
C21 C22 H22 120.1
C24 C23 C22 120.5(3)
C24 C23 H23 119.7
C22 C23 H23 119.7
C23 C24 C25 119.9(3)
C23 C24 H24 120.0
C25 C24 H24 120.0
C24 C25 C20 120.5(3)
C24 C25 H25 119.8
C20 C25 H25 119.8
C27 C26 C31 118.3(3)
C27 C26 C19 121.8(3)
C31 C26 C19 119.7(3)
C26 C27 C28 120.6(4)
C26 C27 H27 119.7
C28 C27 H27 119.7
C29 C28 C27 120.2(4)
C29 C28 H28 119.9
C27 C28 H28 119.9
C28 C29 C30 120.6(4)
C28 C29 H29 119.7
C30 C29 H29 119.7
C29 C30 C31 119.3(4)
C29 C30 H30 120.3
C31 C30 H30 120.3
C30 C31 C26 120.9(4)
C30 C31 H31 119.5
C26 C31 H31 119.5
O1 S1 O2 120.55(18)
O1 S1 N2 106.04(15)
O2 S1 N2 107.19(17)
O1 S1 C32 109.09(18)
O2 S1 C32 107.96(17)
N2 S1 C32 104.92(16)
C37 C32 C33 119.8(4)
C37 C32 S1 119.4(3)
C33 C32 S1 120.6(3)
C34 C33 C32 119.4(4)
C34 C33 H33 120.3
C32 C33 H33 120.3
C33 C34 C35 121.7(4)
C33 C34 H34 119.2
C35 C34 H34 119.2
C36 C35 C34 118.1(4)
C36 C35 C38 121.1(4)
C34 C35 C38 120.7(4)
C35 C36 C37 121.8(4)
C35 C36 H36 119.1
C37 C36 H36 119.1
C36 C37 C32 119.1(4)
C36 C37 H37 120.5
C32 C37 H37 120.5
C35 C38 H38A 109.5
C35 C38 H38B 109.5
H38A C38 H38B 109.5
C35 C38 H38C 109.5
H38A C38 H38C 109.5
H38B C38 H38C 109.5

loop_
_geom_bond_atom_site_label_1
_geom_bond_atom_site_label_2
_geom_bond_distance
N1 C19 1.402(4)
N1 C1 1.414(4)
N1 C11 1.478(4)
C1 C2 1.331(4)
C1 C20 1.489(4)
C2 C3 1.487(4)
C2 H2 0.9500
C3 C4 1.513(5)
C3 C10 1.581(5)
C3 H3 1.0000
C4 C9 1.378(5)
C4 C5 1.390(5)
C5 C6 1.393(6)
C5 H5 0.9500
C6 C7 1.389(6)
C6 H6 0.9500
C7 C8 1.392(6)
C7 H7 0.9500
C8 C9 1.384(5)
C8 H8 0.9500
C9 C10 1.526(5)
C10 C11 1.511(4)
C10 H10 1.0000
C11 C12 1.514(4)
C11 H11 1.0000
C12 C17 1.383(5)
C12 C13 1.393(5)
C13 C14 1.386(5)
C13 H13 0.9500
C14 C15 1.383(5)
C14 H14 0.9500
C15 C16 1.364(5)
C15 H15 0.9500
C16 C17 1.400(5)
C16 H16 0.9500
C17 N2 1.454(4)
N2 C18 1.418(4)
N2 S1 1.669(3)
C18 C19 1.339(4)
C18 H18 0.9500
C19 C26 1.485(4)
C20 C25 1.390(5)
C20 C21 1.391(5)
C21 C22 1.387(5)
C21 H21 0.9500
C22 C23 1.379(5)
C22 H22 0.9500
C23 C24 1.375(5)
C23 H23 0.9500
C24 C25 1.382(4)
C24 H24 0.9500
C25 H25 0.9500
C26 C27 1.383(5)
C26 C31 1.388(5)
C27 C28 1.385(5)
C27 H27 0.9500
C28 C29 1.357(7)
C28 H28 0.9500
C29 C30 1.379(6)
C29 H29 0.9500
C30 C31 1.382(5)
C30 H30 0.9500
C31 H31 0.9500
S1 O1 1.427(3)
S1 O2 1.429(3)
S1 C32 1.749(4)
C32 C37 1.387(5)
C32 C33 1.399(5)
C33 C34 1.361(5)
C33 H33 0.9500
C34 C35 1.389(6)
C34 H34 0.9500
C35 C36 1.375(5)
C35 C38 1.509(6)
C36 C37 1.379(5)
C36 H36 0.9500
C37 H37 0.9500
C38 H38A 0.9800
C38 H38B 0.9800
C38 H38C 0.9800

loop_
_geom_torsion_atom_site_label_1
_geom_torsion_atom_site_label_2
_geom_torsion_atom_site_label_3
_geom_torsion_atom_site_label_4
_geom_torsion
C19 N1 C1 C2 173.7(3)
C11 N1 C1 C2 -29.6(4)
C19 N1 C1 C20 -6.7(4)
C11 N1 C1 C20 150.0(3)
N1 C1 C2 C3 -9.4(5)
C20 C1 C2 C3 171.0(3)
C1 C2 C3 C4 -75.5(4)
C1 C2 C3 C10 21.4(5)
C2 C3 C4 C9 113.2(3)
C10 C3 C4 C9 -1.5(3)
C2 C3 C4 C5 -60.8(6)
C10 C3 C4 C5 -175.5(5)
C9 C4 C5 C6 2.5(5)
C3 C4 C5 C6 175.5(4)
C4 C5 C6 C7 -1.1(6)
C5 C6 C7 C8 -0.4(7)
C6 C7 C8 C9 0.6(6)
C5 C4 C9 C8 -2.4(6)
C3 C4 C9 C8 -178.2(3)
C5 C4 C9 C10 177.3(3)
C3 C4 C9 C10 1.5(3)
C7 C8 C9 C4 0.7(5)
C7 C8 C9 C10 -178.8(4)
C4 C9 C10 C11 -117.7(3)
C8 C9 C10 C11 61.9(6)
C4 C9 C10 C3 -1.5(3)
C8 C9 C10 C3 178.1(5)
C2 C3 C10 C11 3.9(4)
C4 C3 C10 C11 118.0(3)
C2 C3 C10 C9 -112.8(3)
C4 C3 C10 C9 1.3(2)
C19 N1 C11 C10 -150.0(3)
C1 N1 C11 C10 51.9(4)
C19 N1 C11 C12 82.8(3)
C1 N1 C11 C12 -75.2(3)
C9 C10 C11 N1 61.1(4)
C3 C10 C11 N1 -37.0(4)
C9 C10 C11 C12 -176.0(3)
C3 C10 C11 C12 85.9(4)
N1 C11 C12 C17 -64.7(4)
C10 C11 C12 C17 171.3(3)
N1 C11 C12 C13 111.7(3)
C10 C11 C12 C13 -12.3(5)
C17 C12 C13 C14 0.5(5)
C11 C12 C13 C14 -175.9(3)
C12 C13 C14 C15 1.1(5)
C13 C14 C15 C16 -1.1(5)
C14 C15 C16 C17 -0.6(5)
C13 C12 C17 C16 -2.2(5)
C11 C12 C17 C16 174.4(3)
C13 C12 C17 N2 175.7(3)
C11 C12 C17 N2 -7.8(5)
C15 C16 C17 C12 2.2(5)
C15 C16 C17 N2 -175.6(3)
C12 C17 N2 C18 50.0(4)
C16 C17 N2 C18 -132.2(3)
C12 C17 N2 S1 -105.1(3)
C16 C17 N2 S1 72.7(4)
C17 N2 C18 C19 -16.9(5)
S1 N2 C18 C19 138.3(3)
N2 C18 C19 N1 -11.8(6)
N2 C18 C19 C26 177.1(3)
C1 N1 C19 C18 128.9(3)
C11 N1 C19 C18 -28.0(4)
C1 N1 C19 C26 -59.8(4)
C11 N1 C19 C26 143.3(3)
C2 C1 C20 C25 -51.1(4)
N1 C1 C20 C25 129.3(3)
C2 C1 C20 C21 126.4(4)
N1 C1 C20 C21 -53.2(4)
C25 C20 C21 C22 -2.9(5)
C1 C20 C21 C22 179.6(3)
C20 C21 C22 C23 3.2(5)
C21 C22 C23 C24 -1.0(5)
C22 C23 C24 C25 -1.3(5)
C23 C24 C25 C20 1.5(5)
C21 C20 C25 C24 0.6(5)
C1 C20 C25 C24 178.2(3)
C18 C19 C26 C27 -46.3(5)
N1 C19 C26 C27 141.9(3)
C18 C19 C26 C31 129.3(4)
N1 C19 C26 C31 -42.5(4)
C31 C26 C27 C28 -1.9(5)
C19 C26 C27 C28 173.7(3)
C26 C27 C28 C29 -0.5(6)
C27 C28 C29 C30 2.1(6)
C28 C29 C30 C31 -1.3(6)
C29 C30 C31 C26 -1.1(6)
C27 C26 C31 C30 2.7(5)
C19 C26 C31 C30 -173.0(3)
C18 N2 S1 O1 29.0(3)
C17 N2 S1 O1 -174.1(2)
C18 N2 S1 O2 158.9(2)
C17 N2 S1 O2 -44.1(3)
C18 N2 S1 C32 -86.4(3)
C17 N2 S1 C32 70.5(3)
O1 S1 C32 C37 163.1(3)
O2 S1 C32 C37 30.4(3)
N2 S1 C32 C37 -83.7(3)
O1 S1 C32 C33 -21.5(4)
O2 S1 C32 C33 -154.2(3)
N2 S1 C32 C33 91.7(3)
C37 C32 C33 C34 -0.5(6)
S1 C32 C33 C34 -175.9(3)
C32 C33 C34 C35 1.4(6)
C33 C34 C35 C36 -1.6(6)
C33 C34 C35 C38 -178.7(4)
C34 C35 C36 C37 0.8(6)
C38 C35 C36 C37 178.0(4)
C35 C36 C37 C32 0.1(6)
C33 C32 C37 C36 -0.2(6)
S1 C32 C37 C36 175.2(3)
